data_2238946
loop_
_publ_author_name
'Hu, Hui-Ling'
'Yeh, Chun-Wei'

_publ_section_title
;
 Bis[\m-<i>N</i>-(pyridin-2-yl)methanesulfonamido-\k^2^<i>N</i>:<i>N</i>']silver(I)
;
_journal_issue 12
_journal_name_full 'Acta Crystallographica Section E'
_journal_page_first m682
_journal_paper_doi 10.1107/S1600536813031814
_journal_volume 69
_journal_year 2013
_chemical_formula_iupac '[Ag2 (C6 H7 N2 O2 S1)2]'
_chemical_formula_moiety 'C12 H14 Ag2 N4 O4 S2'
_chemical_formula_sum 'C12 H14 Ag2 N4 O4 S2'
_chemical_formula_weight 558.13
_chemical_name_systematic Bis[\m-<i>N</i>-(pyridin-2-yl)methanesulfonamido-\k^2^<i>N</i>:<i>N</i>']silver(I)
_space_group_IT_number 14
_symmetry_cell_setting monoclinic
_symmetry_space_group_name_Hall '-P 2ybc'
_symmetry_space_group_name_H-M 'P 1 21/c 1'
_atom_sites_solution_hydrogens geom
_atom_sites_solution_primary direct
_atom_sites_solution_secondary difmap
_audit_creation_method SHELXL-97
_cell_angle_alpha 90.00
_cell_angle_beta 97.143(2)
_cell_angle_gamma 90.00
_cell_formula_units_Z 2
_cell_length_a 6.4406(2)
_cell_length_b 15.4580(5)
_cell_length_c 8.0789(2)
_cell_measurement_reflns_used 6474
_cell_measurement_temperature 296(2)
_cell_measurement_theta_max 35.34
_cell_measurement_theta_min 2.64
_cell_volume 798.08(4)
_computing_cell_refinement 'SAINT (Bruker, 2010)'
_computing_data_collection 'APEX2 (Bruker, 2010)'
_computing_data_reduction 'SAINT (Bruker, 2010)'
_computing_molecular_graphics 'DIAMOND (Brandenburg, 1999)'
_computing_publication_material 'SHELXL97 (Sheldrick, 2008)'
_computing_structure_refinement 'SHELXL97 (Sheldrick, 2008)'
_computing_structure_solution 'SHELXS97 (Sheldrick, 2008)'
_diffrn_ambient_temperature 296(2)
_diffrn_measured_fraction_theta_full 0.986
_diffrn_measured_fraction_theta_max 0.986
_diffrn_measurement_device_type 'Bruker APEXII CCD area-detector'
_diffrn_measurement_method 'phi and omega scans'
_diffrn_radiation_monochromator graphite
_diffrn_radiation_source 'fine-focus sealed tube'
_diffrn_radiation_type MoK\a
_diffrn_radiation_wavelength 0.71073
_diffrn_reflns_av_R_equivalents 0.0479
_diffrn_reflns_av_sigmaI/netI 0.0426
_diffrn_reflns_limit_h_max 8
_diffrn_reflns_limit_h_min -10
_diffrn_reflns_limit_k_max 22
_diffrn_reflns_limit_k_min -25
_diffrn_reflns_limit_l_max 11
_diffrn_reflns_limit_l_min -13
_diffrn_reflns_number 12917
_diffrn_reflns_theta_full 35.38
_diffrn_reflns_theta_max 35.38
_diffrn_reflns_theta_min 2.64
_diffrn_standards_decay_% 0
_exptl_absorpt_coefficient_mu 2.741
_exptl_absorpt_correction_T_max 0.7470
_exptl_absorpt_correction_T_min 0.6355
_exptl_absorpt_correction_type multi-scan
_exptl_absorpt_process_details '(SADABS; Bruker, 2000)'
_exptl_crystal_colour colourless
_exptl_crystal_density_diffrn 2.323
_exptl_crystal_density_method 'not measured'
_exptl_crystal_description column
_exptl_crystal_F_000 544
_exptl_crystal_size_max 0.20
_exptl_crystal_size_mid 0.10
_exptl_crystal_size_min 0.10
_refine_diff_density_max 1.321
_refine_diff_density_min -1.223
_refine_ls_extinction_method none
_refine_ls_goodness_of_fit_ref 1.045
_refine_ls_hydrogen_treatment constr
_refine_ls_matrix_type full
_refine_ls_number_parameters 110
_refine_ls_number_reflns 3569
_refine_ls_number_restraints 0
_refine_ls_restrained_S_all 1.045
_refine_ls_R_factor_all 0.0525
_refine_ls_R_factor_gt 0.0359
_refine_ls_shift/su_max 0.001
_refine_ls_shift/su_mean 0.000
_refine_ls_structure_factor_coef Fsqd
_refine_ls_weighting_details 'calc w=1/[\s^2^(Fo^2^)+(0.0368P)^2^+0.3136P] where P=(Fo^2^+2Fc^2^)/3'
_refine_ls_weighting_scheme calc
_refine_ls_wR_factor_gt 0.0840
_refine_ls_wR_factor_ref 0.0918
_reflns_number_gt 2732
_reflns_number_total 3569
_reflns_threshold_expression I>2sigma(I)
_cod_data_source_file xu5753.cif
_cod_data_source_block I
_cod_original_sg_symbol_H-M 'P 21/c'
_cod_database_code 2238946

loop_
_symmetry_equiv_pos_as_xyz
'x, y, z'
'-x, y+1/2, -z+1/2'
'-x, -y, -z'
'x, -y-1/2, z-1/2'

loop_
_atom_site_type_symbol
_atom_site_label
_atom_site_fract_x
_atom_site_fract_y
_atom_site_fract_z
_atom_site_U_iso_or_equiv
_atom_site_adp_type
_atom_site_calc_flag
_atom_site_refinement_flags
_atom_site_occupancy
_atom_site_symmetry_multiplicity
Ag Ag 0.13566(3) 0.475803(15) 0.63351(2) 0.03999(8) Uani d . 1 1
S S 0.07511(10) 0.64837(4) 0.14689(7) 0.02803(12) Uani d . 1 1
C C1 0.5244(4) 0.58574(16) 0.6741(3) 0.0306(4) Uani d . 1 1
H H1A 0.5410 0.5553 0.7742 0.037 Uiso calc R 1 1
C C2 0.6811(4) 0.64120(18) 0.6425(3) 0.0354(5) Uani d . 1 1
H H2A 0.8011 0.6483 0.7181 0.043 Uiso calc R 1 1
C C3 0.6530(4) 0.68622(16) 0.4931(3) 0.0357(5) Uani d . 1 1
H H3A 0.7560 0.7241 0.4664 0.043 Uiso calc R 1 1
C C4 0.4738(4) 0.67511(16) 0.3846(3) 0.0318(5) Uani d . 1 1
H H4A 0.4547 0.7060 0.2851 0.038 Uiso calc R 1 1
C C5 0.3186(3) 0.61698(14) 0.4237(3) 0.0245(4) Uani d . 1 1
C C6 0.2438(5) 0.6112(2) 0.0057(3) 0.0422(6) Uani d . 1 1
H H6A 0.2090 0.6393 -0.1001 0.063 Uiso calc R 1 1
H H6B 0.2281 0.5498 -0.0083 0.063 Uiso calc R 1 1
H H6C 0.3860 0.6243 0.0487 0.063 Uiso calc R 1 1
N N1 0.3482(3) 0.57273(12) 0.5690(2) 0.0255(3) Uani d . 1 1
N N2 0.1362(3) 0.59867(13) 0.3207(2) 0.0274(4) Uani d . 1 1
O O1 -0.1324(3) 0.61682(13) 0.0849(2) 0.0406(4) Uani d . 1 1
O O2 0.1003(3) 0.74049(12) 0.1604(3) 0.0402(4) Uani d . 1 1

loop_
_atom_site_aniso_label
_atom_site_aniso_U_11
_atom_site_aniso_U_22
_atom_site_aniso_U_33
_atom_site_aniso_U_12
_atom_site_aniso_U_13
_atom_site_aniso_U_23
Ag 0.03197(12) 0.05057(14) 0.03650(11) -0.01463(8) 0.00059(8) 0.01295(8)
S 0.0278(3) 0.0277(3) 0.0283(3) 0.0004(2) 0.00232(19) 0.00570(19)
C1 0.0274(11) 0.0352(12) 0.0286(10) -0.0003(9) 0.0011(8) -0.0004(8)
C2 0.0271(12) 0.0397(13) 0.0381(13) -0.0043(10) -0.0016(9) -0.0069(10)
C3 0.0319(12) 0.0328(11) 0.0426(13) -0.0105(10) 0.0054(10) -0.0031(10)
C4 0.0300(12) 0.0317(11) 0.0337(11) -0.0076(9) 0.0040(9) 0.0033(9)
C5 0.0227(10) 0.0246(9) 0.0267(9) -0.0013(7) 0.0047(7) -0.0011(7)
C6 0.0492(17) 0.0462(15) 0.0330(12) -0.0013(12) 0.0125(11) -0.0002(10)
N1 0.0251(9) 0.0272(9) 0.0245(8) -0.0005(7) 0.0041(6) 0.0009(6)
N2 0.0242(9) 0.0306(9) 0.0272(8) -0.0035(7) 0.0017(7) 0.0060(7)
O1 0.0325(10) 0.0472(11) 0.0388(10) -0.0050(8) -0.0082(8) 0.0109(8)
O2 0.0416(11) 0.0275(8) 0.0506(11) 0.0033(7) 0.0028(9) 0.0078(7)

loop_
_atom_type_symbol
_atom_type_description
_atom_type_scat_dispersion_real
_atom_type_scat_dispersion_imag
_atom_type_scat_source
C C 0.0033 0.0016 'International Tables Vol C Tables 4.2.6.8 and 6.1.1.4'
H H 0.0000 0.0000 'International Tables Vol C Tables 4.2.6.8 and 6.1.1.4'
N N 0.0061 0.0033 'International Tables Vol C Tables 4.2.6.8 and 6.1.1.4'
O O 0.0106 0.0060 'International Tables Vol C Tables 4.2.6.8 and 6.1.1.4'
S S 0.1246 0.1234 'International Tables Vol C Tables 4.2.6.8 and 6.1.1.4'
Ag Ag -0.8971 1.1015 'International Tables Vol C Tables 4.2.6.8 and 6.1.1.4'

loop_
_geom_angle_atom_site_label_1
_geom_angle_atom_site_label_2
_geom_angle_atom_site_label_3
_geom_angle_site_symmetry_1
_geom_angle_site_symmetry_3
_geom_angle
N1 Ag N2 . 3_566 166.03(7)
N1 Ag Ag . 3_566 88.95(5)
N2 Ag Ag 3_566 3_566 80.07(5)
O2 S O1 . . 116.73(12)
O2 S N2 . . 113.24(11)
O1 S N2 . . 104.81(11)
O2 S C6 . . 107.40(13)
O1 S C6 . . 106.38(14)
N2 S C6 . . 107.79(13)
N1 C1 C2 . . 123.9(2)
N1 C1 H1A . . 118.0
C2 C1 H1A . . 118.0
C1 C2 C3 . . 117.2(2)
C1 C2 H2A . . 121.4
C3 C2 H2A . . 121.4
C4 C3 C2 . . 120.2(2)
C4 C3 H3A . . 119.9
C2 C3 H3A . . 119.9
C3 C4 C5 . . 120.1(2)
C3 C4 H4A . . 120.0
C5 C4 H4A . . 120.0
N1 C5 N2 . . 115.93(19)
N1 C5 C4 . . 119.3(2)
N2 C5 C4 . . 124.7(2)
S C6 H6A . . 109.5
S C6 H6B . . 109.5
H6A C6 H6B . . 109.5
S C6 H6C . . 109.5
H6A C6 H6C . . 109.5
H6B C6 H6C . . 109.5
C1 N1 C5 . . 119.3(2)
C1 N1 Ag . . 117.82(15)
C5 N1 Ag . . 122.74(15)
C5 N2 S . . 121.75(15)
C5 N2 Ag . 3_566 130.60(14)
S N2 Ag . 3_566 106.75(10)

loop_
_geom_bond_atom_site_label_1
_geom_bond_atom_site_label_2
_geom_bond_site_symmetry_2
_geom_bond_distance
_geom_bond_publ_flag
Ag N1 . 2.1373(19) y
Ag N2 3_566 2.1654(19) y
Ag Ag 3_566 2.7072(4) ?
S O2 . 1.4359(19) ?
S O1 . 1.452(2) ?
S N2 . 1.6061(19) ?
S C6 . 1.766(3) ?
C1 N1 . 1.345(3) ?
C1 C2 . 1.372(4) ?
C1 H1A . 0.9300 ?
C2 C3 . 1.385(4) ?
C2 H2A . 0.9300 ?
C3 C4 . 1.370(4) ?
C3 H3A . 0.9300 ?
C4 C5 . 1.409(3) ?
C4 H4A . 0.9300 ?
C5 N1 . 1.351(3) ?
C5 N2 . 1.382(3) ?
C6 H6A . 0.9600 ?
C6 H6B . 0.9600 ?
C6 H6C . 0.9600 ?
N2 Ag 3_566 2.1654(19) ?
